data_7002982
loop_
_publ_author_name
'Tan, Yong Leng Kelvin'
'Pigeon, Pascal'
'Hillard, Elizabeth A.'
'Top, Siden'
'Plamont, Marie-Aude'
'Vessi\`eres, Anne'
'McGlinchey, Michael J.'
'M\"uller-Bunz, Helge'
'Jaouen, G\'erard'

_publ_section_title
;
 Synthesis, oxidation chemistry and cytotoxicity studies on ferrocene
 derivatives of diethylstilbestrol
;
_journal_issue 48
_journal_name_full 'Dalton Transactions'
_journal_page_first 10871
_journal_page_last 10881
_journal_paper_doi 10.1039/b913570g
_journal_year 2009
_chemical_formula_moiety 'C27 H26 Fe1 O2'
_chemical_formula_sum 'C27 H26 Fe O2'
_chemical_formula_weight 438.35
_space_group_IT_number 14
_symmetry_cell_setting monoclinic
_symmetry_space_group_name_Hall '-P 2yn'
_symmetry_space_group_name_H-M 'P 1 21/n 1'
_atom_sites_solution_hydrogens geom
_atom_sites_solution_primary direct
_audit_creation_date 09-06-17
_audit_creation_method CRYSTALS_ver_12.87
_cell_angle_alpha 90
_cell_angle_beta 95.613(6)
_cell_angle_gamma 90
_cell_formula_units_Z 4
_cell_length_a 5.9954(4)
_cell_length_b 24.330(2)
_cell_length_c 14.9313(16)
_cell_measurement_reflns_used 100
_cell_measurement_temperature 200
_cell_measurement_theta_max 25
_cell_measurement_theta_min 1
_cell_volume 2167.6(3)
_computing_cell_refinement 'DENZO/SCALEPACK (Otwinowski & Minor, 1997)'
_computing_data_collection 'COLLECT (Nonius, 2001).'
_computing_data_reduction 'DENZO/SCALEPACK (Otwinowski & Minor, 1997)'
_computing_molecular_graphics 'CAMERON (Watkin et al., 1996)'
_computing_publication_material 'CRYSTALS (Betteridge et al., 2003)'
_computing_structure_refinement 'CRYSTALS (Betteridge et al., 2003)'
_computing_structure_solution 'SHELXS 86 (Sheldrick, 1986)'
_diffrn_ambient_temperature 200
_diffrn_measured_fraction_theta_full 0.996
_diffrn_measured_fraction_theta_max 0.985
_diffrn_measurement_device 'Nonius KappaCCD'
_diffrn_measurement_device_type Area
_diffrn_measurement_method '\f & \w scans'
_diffrn_radiation_monochromator graphite
_diffrn_radiation_type 'Mo K\a'
_diffrn_radiation_wavelength 0.71073
_diffrn_reflns_av_R_equivalents 0.000
_diffrn_reflns_limit_h_max 8
_diffrn_reflns_limit_h_min -5
_diffrn_reflns_limit_k_max 34
_diffrn_reflns_limit_k_min -34
_diffrn_reflns_limit_l_max 20
_diffrn_reflns_limit_l_min -20
_diffrn_reflns_number 6246
_diffrn_reflns_theta_full 27.613
_diffrn_reflns_theta_max 30.014
_diffrn_reflns_theta_min 2.164
_diffrn_standards_number 0
_exptl_absorpt_coefficient_mu 0.716
_exptl_absorpt_correction_T_max 0.94
_exptl_absorpt_correction_T_min 0.89
_exptl_absorpt_correction_type multi-scan
_exptl_absorpt_process_details 'SADABS (Siemens, 1996)'
_exptl_crystal_colour orange
_exptl_crystal_density_diffrn 1.343
_exptl_crystal_density_method 'not measured'
_exptl_crystal_description stick
_exptl_crystal_F_000 920
_exptl_crystal_size_max 0.300
_exptl_crystal_size_mid 0.140
_exptl_crystal_size_min 0.080
_refine_diff_density_max 1.01
_refine_diff_density_min -0.81
_refine_ls_extinction_coef 160(20)
_refine_ls_extinction_method 'Larson (1970), Equation 22'
_refine_ls_goodness_of_fit_ref 0.9573
_refine_ls_hydrogen_treatment constr
_refine_ls_matrix_type full
_refine_ls_number_parameters 273
_refine_ls_number_reflns 6242
_refine_ls_number_restraints 0
_refine_ls_R_factor_all 0.0870
_refine_ls_R_factor_gt 0.0466
_refine_ls_shift/su_max 0.0013809
_refine_ls_shift/su_mean 0.3091143
_refine_ls_structure_factor_coef Fsqd
_refine_ls_weighting_details
;
Method= Modified Sheldrick
w=1/[\s^2^(F^2^) + ( 0.05P)^2^ + 1.01P]
,where P=(max(Fo^2^,0) + 2Fc^2^)/3
;
_refine_ls_weighting_scheme calc
_refine_ls_wR_factor_all 0.1133
_refine_ls_wR_factor_gt 0.0974
_refine_ls_wR_factor_ref 0.1133
_reflns_limit_h_max 8
_reflns_limit_h_min -8
_reflns_limit_k_max 34
_reflns_limit_k_min 0
_reflns_limit_l_max 20
_reflns_limit_l_min 0
_reflns_number_gt 4164
_reflns_number_total 6246
_reflns_threshold_expression I>2.0\s(I)
_oxford_diffrn_Wilson_B_factor 1.83
_oxford_diffrn_Wilson_scale 3.15
_oxford_refine_ls_r_factor_ref 0.0870
_oxford_refine_ls_scale 0.5656(11)
_oxford_reflns_number_all 6242
_oxford_reflns_threshold_expression_ref I>-3.0\s(I)
_oxford_structure_analysis_title '6171430 Compound X'
_cod_data_source_file b913570g.txt
_cod_data_source_block 2i
_cod_original_sg_symbol_H-M 'P 21/n '
_cod_original_formula_sum 'C27 H26 Fe1 O2'
_cod_database_code 7002982

loop_
_symmetry_equiv_pos_as_xyz
x,y,z
-x,-y,-z
x+1/2,-y+1/2,z+1/2
-x+1/2,y+1/2,-z+1/2

loop_
_atom_site_label
_atom_site_type_symbol
_atom_site_fract_x
_atom_site_fract_y
_atom_site_fract_z
_atom_site_U_iso_or_equiv
_atom_site_occupancy
_atom_site_adp_type
_atom_site_refinement_flags_posn
_atom_site_refinement_flags_adp
_atom_site_refinement_flags_occupancy
_atom_site_disorder_assembly
_atom_site_disorder_group
_oxford_atom_site_special_shape
_atom_site_attached_hydrogens
Fe1 Fe 0.39065(5) 0.616622(12) 0.519641(19) 0.0227 1.0000 Uani . . . . . . .
O2 O 0.2900(3) 0.88861(6) 0.42348(11) 0.0357 1.0000 Uani . . . . . . .
O3 O 0.6438(3) 0.43225(6) 0.12711(11) 0.0360 1.0000 Uani . . . . . . .
C4 C 0.6098(3) 0.59458(8) 0.22196(13) 0.0214 1.0000 Uani . . . . . . .
C5 C 0.4452(3) 0.72768(8) 0.34666(13) 0.0219 1.0000 Uani . . . . . . .
C6 C 0.5953(3) 0.65327(8) 0.25373(13) 0.0217 1.0000 Uani . . . . . . .
C7 C 0.3690(3) 0.62754(8) 0.37959(13) 0.0207 1.0000 Uani . . . . . . .
C8 C 0.4267(3) 0.51530(9) 0.14607(15) 0.0303 1.0000 Uani . . . . . . .
C9 C 0.1567(3) 0.63629(9) 0.41508(14) 0.0258 1.0000 Uani . . . . . . .
C10 C 0.5989(3) 0.75726(8) 0.40435(15) 0.0274 1.0000 Uani . . . . . . .
C11 C 0.4824(3) 0.66801(8) 0.32407(13) 0.0206 1.0000 Uani . . . . . . .
C12 C 0.8092(3) 0.56443(8) 0.23181(13) 0.0243 1.0000 Uani . . . . . . .
C13 C 0.3535(4) 0.83627(8) 0.39814(14) 0.0263 1.0000 Uani . . . . . . .
C14 C 0.8180(3) 0.51014(9) 0.20045(14) 0.0274 1.0000 Uani . . . . . . .
C15 C 0.2677(4) 0.54746(8) 0.45185(15) 0.0304 1.0000 Uani . . . . . . .
C16 C 0.6270(3) 0.48570(8) 0.15732(14) 0.0251 1.0000 Uani . . . . . . .
C17 C 0.5550(4) 0.81149(8) 0.43009(15) 0.0302 1.0000 Uani . . . . . . .
C18 C 0.0939(3) 0.58668(10) 0.45778(15) 0.0308 1.0000 Uani . . . . . . .
C19 C 0.4375(3) 0.57236(8) 0.40439(13) 0.0244 1.0000 Uani . . . . . . .
C20 C 0.6950(3) 0.69530(9) 0.19269(14) 0.0273 1.0000 Uani . . . . . . .
C21 C 0.5459(4) 0.70258(10) 0.10312(16) 0.0375 1.0000 Uani . . . . . . .
C22 C 0.6696(4) 0.65430(10) 0.58557(16) 0.0338 1.0000 Uani . . . . . . .
C23 C 0.2486(4) 0.75483(9) 0.31255(15) 0.0324 1.0000 Uani . . . . . . .
C24 C 0.4169(4) 0.91308(9) 0.50004(15) 0.0362 1.0000 Uani . . . . . . .
C25 C 0.2020(4) 0.80845(9) 0.33796(16) 0.0352 1.0000 Uani . . . . . . .
C26 C 0.4197(3) 0.56906(9) 0.17841(15) 0.0283 1.0000 Uani . . . . . . .
C27 C 0.3259(4) 0.65203(12) 0.63984(16) 0.0438 1.0000 Uani . . . . . . .
C28 C 0.6441(5) 0.60147(11) 0.62118(17) 0.0435 1.0000 Uani . . . . . . .
C29 C 0.4756(4) 0.68534(9) 0.59689(16) 0.0346 1.0000 Uani . . . . . . .
C30 C 0.4297(6) 0.59924(12) 0.65481(16) 0.0549 1.0000 Uani . . . . . . .
H11 H 0.5145 0.4211 0.1203 0.0436(14) 1.0000 Uiso . . . . . . .
H81 H 0.2927 0.4993 0.1150 0.0436(14) 1.0000 Uiso . . . . . . .
H91 H 0.0698 0.6692 0.4098 0.0436(14) 1.0000 Uiso . . . . . . .
H101 H 0.7369 0.7397 0.4287 0.0436(14) 1.0000 Uiso . . . . . . .
H121 H 0.9419 0.5812 0.2593 0.0436(14) 1.0000 Uiso . . . . . . .
H141 H 0.9579 0.4897 0.2092 0.0436(14) 1.0000 Uiso . . . . . . .
H151 H 0.2689 0.5106 0.4745 0.0436(14) 1.0000 Uiso . . . . . . .
H171 H 0.6634 0.8314 0.4690 0.0436(14) 1.0000 Uiso . . . . . . .
H181 H -0.0415 0.5805 0.4856 0.0436(14) 1.0000 Uiso . . . . . . .
H191 H 0.5741 0.5554 0.3916 0.0436(14) 1.0000 Uiso . . . . . . .
H201 H 0.7057 0.7306 0.2221 0.0436(14) 1.0000 Uiso . . . . . . .
H202 H 0.8399 0.6844 0.1798 0.0436(14) 1.0000 Uiso . . . . . . .
H211 H 0.6148 0.7293 0.0677 0.0436(14) 1.0000 Uiso . . . . . . .
H212 H 0.4043 0.7147 0.1155 0.0436(14) 1.0000 Uiso . . . . . . .
H213 H 0.5385 0.6686 0.0732 0.0436(14) 1.0000 Uiso . . . . . . .
H221 H 0.7960 0.6664 0.5584 0.0436(14) 1.0000 Uiso . . . . . . .
H231 H 0.1422 0.7358 0.2703 0.0436(14) 1.0000 Uiso . . . . . . .
H241 H 0.3586 0.9481 0.5114 0.0436(14) 1.0000 Uiso . . . . . . .
H242 H 0.5695 0.9157 0.4895 0.0436(14) 1.0000 Uiso . . . . . . .
H243 H 0.4043 0.8899 0.5514 0.0436(14) 1.0000 Uiso . . . . . . .
H251 H 0.0665 0.8266 0.3124 0.0436(14) 1.0000 Uiso . . . . . . .
H261 H 0.2841 0.5897 0.1705 0.0436(14) 1.0000 Uiso . . . . . . .
H271 H 0.1789 0.6621 0.6564 0.0436(14) 1.0000 Uiso . . . . . . .
H281 H 0.7499 0.5723 0.6227 0.0436(14) 1.0000 Uiso . . . . . . .
H291 H 0.4522 0.7232 0.5782 0.0436(14) 1.0000 Uiso . . . . . . .
H301 H 0.3692 0.5673 0.6836 0.0436(14) 1.0000 Uiso . . . . . . .

loop_
_atom_site_aniso_label
_atom_site_aniso_U_11
_atom_site_aniso_U_22
_atom_site_aniso_U_33
_atom_site_aniso_U_23
_atom_site_aniso_U_13
_atom_site_aniso_U_12
Fe1 0.02783(17) 0.02225(15) 0.01832(15) -0.00264(12) 0.00306(11) -0.00123(12)
O2 0.0500(10) 0.0210(8) 0.0339(9) -0.0075(6) -0.0070(7) 0.0117(7)
O3 0.0421(9) 0.0219(8) 0.0456(10) -0.0080(7) 0.0128(7) -0.0022(6)
C4 0.0261(10) 0.0215(9) 0.0174(10) -0.0022(7) 0.0062(8) -0.0029(8)
C5 0.0281(10) 0.0175(9) 0.0196(10) 0.0001(7) 0.0002(8) 0.0015(8)
C6 0.0218(9) 0.0209(9) 0.0214(10) -0.0022(8) -0.0026(8) -0.0031(8)
C7 0.0249(10) 0.0201(10) 0.0165(9) -0.0034(7) -0.0011(7) 0.0002(7)
C8 0.0276(11) 0.0285(11) 0.0348(12) -0.0085(9) 0.0028(9) -0.0074(9)
C9 0.0235(10) 0.0283(10) 0.0250(11) -0.0043(8) 0.0002(8) 0.0020(8)
C10 0.0255(10) 0.0211(10) 0.0339(12) -0.0029(8) -0.0052(9) 0.0028(8)
C11 0.0217(9) 0.0184(9) 0.0205(10) -0.0019(7) -0.0037(7) -0.0004(7)
C12 0.0255(10) 0.0270(10) 0.0204(10) -0.0013(8) 0.0031(8) -0.0047(8)
C13 0.0377(12) 0.0174(9) 0.0228(11) -0.0009(8) -0.0016(9) 0.0056(8)
C14 0.0273(11) 0.0292(11) 0.0264(11) 0.0021(9) 0.0070(8) 0.0035(8)
C15 0.0444(13) 0.0215(10) 0.0258(11) -0.0036(8) 0.0060(9) -0.0081(9)
C16 0.0340(11) 0.0198(10) 0.0233(10) -0.0012(8) 0.0121(8) -0.0022(8)
C17 0.0328(11) 0.0222(10) 0.0333(12) -0.0041(9) -0.0082(9) -0.0014(8)
C18 0.0272(11) 0.0367(12) 0.0293(12) -0.0068(9) 0.0064(9) -0.0102(9)
C19 0.0326(11) 0.0196(10) 0.0213(10) -0.0017(8) 0.0030(8) 0.0015(8)
C20 0.0305(11) 0.0250(10) 0.0262(11) -0.0007(8) 0.0020(9) -0.0078(8)
C21 0.0441(14) 0.0372(13) 0.0305(13) 0.0048(10) 0.0008(10) -0.0079(10)
C22 0.0301(11) 0.0382(13) 0.0319(12) -0.0104(10) -0.0024(9) -0.0018(10)
C23 0.0352(12) 0.0267(11) 0.0317(12) -0.0060(9) -0.0146(9) 0.0058(9)
C24 0.0551(15) 0.0252(11) 0.0283(12) -0.0071(9) 0.0037(10) 0.0019(10)
C25 0.0386(13) 0.0288(11) 0.0350(13) -0.0031(9) -0.0127(10) 0.0120(9)
C26 0.0245(10) 0.0277(11) 0.0321(12) -0.0067(9) 0.0007(9) 0.0009(8)
C27 0.0376(13) 0.0669(18) 0.0278(13) -0.0194(12) 0.0077(10) -0.0044(12)
C28 0.0554(16) 0.0412(14) 0.0303(13) -0.0044(10) -0.0138(11) 0.0125(12)
C29 0.0399(13) 0.0312(12) 0.0316(12) -0.0138(9) -0.0027(10) 0.0026(10)
C30 0.093(2) 0.0546(17) 0.0162(12) 0.0043(11) -0.0017(13) -0.0313(16)

loop_
_atom_type_symbol
_atom_type_scat_dispersion_real
_atom_type_scat_dispersion_imag
_atom_type_scat_Cromer_Mann_a1
_atom_type_scat_Cromer_Mann_b1
_atom_type_scat_Cromer_Mann_a2
_atom_type_scat_Cromer_Mann_b2
_atom_type_scat_Cromer_Mann_a3
_atom_type_scat_Cromer_Mann_b3
_atom_type_scat_Cromer_Mann_a4
_atom_type_scat_Cromer_Mann_b4
_atom_type_scat_Cromer_Mann_c
_atom_type_scat_source
C 0.0033 0.0016 2.3100 20.8439 1.0200 10.2075 1.5886 0.5687 0.8650 51.6512 0.2156 'International Tables Vol C 4.2.6.8 and 6.1.1.4'
H 0.0000 0.0000 0.4930 10.5109 0.3229 26.1257 0.1402 3.1424 0.0408 57.7998 0.0030 'International Tables Vol C 4.2.6.8 and 6.1.1.4'
Fe 0.3463 0.8444 11.7695 4.7611 7.3573 0.3072 3.5222 15.3535 2.3045 76.8805 1.0369 'International Tables Vol C 4.2.6.8 and 6.1.1.4'
O 0.0106 0.0060 3.0485 13.2771 2.2868 5.7011 1.5463 0.3239 0.8670 32.9089 0.2508 'International Tables Vol C 4.2.6.8 and 6.1.1.4'

loop_
_geom_angle_atom_site_label_1
_geom_angle_site_symmetry_1
_geom_angle_atom_site_label_2
_geom_angle_site_symmetry_2
_geom_angle_atom_site_label_3
_geom_angle_site_symmetry_3
_geom_angle
_geom_angle_publ_flag
C7 . Fe1 . C9 . 40.64(8) yes
C7 . Fe1 . C15 . 68.29(8) yes
C9 . Fe1 . C15 . 68.39(9) yes
C7 . Fe1 . C18 . 68.34(8) yes
C9 . Fe1 . C18 . 40.83(9) yes
C15 . Fe1 . C18 . 40.39(9) yes
C7 . Fe1 . C19 . 40.43(7) yes
C9 . Fe1 . C19 . 68.12(8) yes
C15 . Fe1 . C19 . 40.49(8) yes
C18 . Fe1 . C19 . 67.95(8) yes
C7 . Fe1 . C22 . 112.71(9) yes
C9 . Fe1 . C22 . 136.01(9) yes
C15 . Fe1 . C22 . 145.91(9) yes
C18 . Fe1 . C22 . 173.69(9) yes
C19 . Fe1 . C22 . 117.14(9) yes
C7 . Fe1 . C27 . 144.66(10) yes
C9 . Fe1 . C27 . 113.09(10) yes
C15 . Fe1 . C27 . 132.81(10) yes
C18 . Fe1 . C27 . 108.12(9) yes
C19 . Fe1 . C27 . 172.95(10) yes
C7 . Fe1 . C28 . 136.12(10) yes
C9 . Fe1 . C28 . 175.32(10) yes
C15 . Fe1 . C28 . 114.54(10) yes
C18 . Fe1 . C28 . 143.72(11) yes
C19 . Fe1 . C28 . 111.46(9) yes
C7 . Fe1 . C29 . 116.19(9) yes
C9 . Fe1 . C29 . 110.42(9) yes
C15 . Fe1 . C29 . 172.22(9) yes
C18 . Fe1 . C29 . 133.84(9) yes
C19 . Fe1 . C29 . 146.92(9) yes
C7 . Fe1 . C30 . 174.46(11) yes
C9 . Fe1 . C30 . 143.14(11) yes
C15 . Fe1 . C30 . 108.38(10) yes
C18 . Fe1 . C30 . 112.27(10) yes
C19 . Fe1 . C30 . 134.24(11) yes
C22 . Fe1 . C27 . 67.23(9) yes
C22 . Fe1 . C28 . 39.66(10) yes
C27 . Fe1 . C28 . 67.93(10) yes
C22 . Fe1 . C29 . 39.89(9) yes
C27 . Fe1 . C29 . 39.92(10) yes
C28 . Fe1 . C29 . 67.20(9) yes
C22 . Fe1 . C30 . 67.33(10) yes
C27 . Fe1 . C30 . 40.82(12) yes
C28 . Fe1 . C30 . 40.46(12) yes
C29 . Fe1 . C30 . 67.65(10) yes
C13 . O2 . C24 . 117.21(16) yes
C16 . O3 . H11 . 104.7 no
C6 . C4 . C12 . 122.57(17) yes
C6 . C4 . C26 . 119.71(17) yes
C12 . C4 . C26 . 117.70(18) yes
C10 . C5 . C11 . 121.97(17) yes
C10 . C5 . C23 . 117.45(18) yes
C11 . C5 . C23 . 120.53(17) yes
C4 . C6 . C11 . 122.92(17) yes
C4 . C6 . C20 . 114.01(16) yes
C11 . C6 . C20 . 122.68(18) yes
Fe1 . C7 . C9 . 67.87(11) yes
Fe1 . C7 . C11 . 130.50(13) yes
C9 . C7 . C11 . 124.96(17) yes
Fe1 . C7 . C19 . 68.78(11) yes
C9 . C7 . C19 . 106.42(17) yes
C11 . C7 . C19 . 128.54(17) yes
C16 . C8 . C26 . 119.74(18) yes
C16 . C8 . H81 . 120.9 no
C26 . C8 . H81 . 119.4 no
C7 . C9 . Fe1 . 71.49(11) yes
C7 . C9 . C18 . 108.59(18) yes
Fe1 . C9 . C18 . 69.78(12) yes
C7 . C9 . H91 . 126.0 no
Fe1 . C9 . H91 . 125.9 no
C18 . C9 . H91 . 125.4 no
C5 . C10 . C17 . 121.48(18) yes
C5 . C10 . H101 . 119.4 no
C17 . C10 . H101 . 119.1 no
C5 . C11 . C7 . 115.12(16) yes
C5 . C11 . C6 . 121.58(18) yes
C7 . C11 . C6 . 123.09(17) yes
C4 . C12 . C14 . 121.21(18) yes
C4 . C12 . H121 . 119.4 no
C14 . C12 . H121 . 119.3 no
O2 . C13 . C17 . 123.66(18) yes
O2 . C13 . C25 . 116.28(18) yes
C17 . C13 . C25 . 120.06(18) yes
C12 . C14 . C16 . 120.03(18) yes
C12 . C14 . H141 . 119.8 no
C16 . C14 . H141 . 120.2 no
Fe1 . C15 . C18 . 69.56(12) yes
Fe1 . C15 . C19 . 70.12(11) yes
C18 . C15 . C19 . 107.94(18) yes
Fe1 . C15 . H151 . 126.9 no
C18 . C15 . H151 . 125.9 no
C19 . C15 . H151 . 126.1 no
C8 . C16 . C14 . 119.64(18) yes
C8 . C16 . O3 . 122.34(18) yes
C14 . C16 . O3 . 118.02(18) yes
C10 . C17 . C13 . 119.46(18) yes
C10 . C17 . H171 . 120.4 no
C13 . C17 . H171 . 120.1 no
C9 . C18 . C15 . 108.18(18) yes
C9 . C18 . Fe1 . 69.40(11) yes
C15 . C18 . Fe1 . 70.05(12) yes
C9 . C18 . H181 . 126.5 no
C15 . C18 . H181 . 125.3 no
Fe1 . C18 . H181 . 126.3 no
C7 . C19 . C15 . 108.83(17) yes
C7 . C19 . Fe1 . 70.79(11) yes
C15 . C19 . Fe1 . 69.38(12) yes
C7 . C19 . H191 . 125.5 no
C15 . C19 . H191 . 125.6 no
Fe1 . C19 . H191 . 125.5 no
C6 . C20 . C21 . 111.45(16) yes
C6 . C20 . H201 . 109.6 no
C21 . C20 . H201 . 107.5 no
C6 . C20 . H202 . 110.8 no
C21 . C20 . H202 . 108.8 no
H201 . C20 . H202 . 108.7 no
C20 . C21 . H211 . 108.2 no
C20 . C21 . H212 . 109.0 no
H211 . C21 . H212 . 110.2 no
C20 . C21 . H213 . 107.9 no
H211 . C21 . H213 . 109.7 no
H212 . C21 . H213 . 111.8 no
Fe1 . C22 . C28 . 70.25(13) yes
Fe1 . C22 . C29 . 69.92(12) yes
C28 . C22 . C29 . 108.8(2) yes
Fe1 . C22 . H221 . 125.5 no
C28 . C22 . H221 . 124.8 no
C29 . C22 . H221 . 126.3 no
C5 . C23 . C25 . 121.71(19) yes
C5 . C23 . H231 . 119.1 no
C25 . C23 . H231 . 119.1 no
O2 . C24 . H241 . 109.9 no
O2 . C24 . H242 . 109.9 no
H241 . C24 . H242 . 110.5 no
O2 . C24 . H243 . 108.3 no
H241 . C24 . H243 . 109.2 no
H242 . C24 . H243 . 109.0 no
C23 . C25 . C13 . 119.72(19) yes
C23 . C25 . H251 . 120.1 no
C13 . C25 . H251 . 120.1 no
C4 . C26 . C8 . 121.68(19) yes
C4 . C26 . H261 . 118.0 no
C8 . C26 . H261 . 120.3 no
Fe1 . C27 . C29 . 70.23(13) yes
Fe1 . C27 . C30 . 69.27(14) yes
C29 . C27 . C30 . 107.5(2) yes
Fe1 . C27 . H271 . 125.5 no
C29 . C27 . H271 . 127.3 no
C30 . C27 . H271 . 125.3 no
Fe1 . C28 . C22 . 70.09(13) yes
Fe1 . C28 . C30 . 69.06(14) yes
C22 . C28 . C30 . 107.7(2) yes
Fe1 . C28 . H281 . 126.1 no
C22 . C28 . H281 . 126.5 no
C30 . C28 . H281 . 125.8 no
C22 . C29 . C27 . 108.4(2) yes
C22 . C29 . Fe1 . 70.19(12) yes
C27 . C29 . Fe1 . 69.86(13) yes
C22 . C29 . H291 . 124.9 no
C27 . C29 . H291 . 126.7 no
Fe1 . C29 . H291 . 126.0 no
C27 . C30 . C28 . 107.6(2) yes
C27 . C30 . Fe1 . 69.91(14) yes
C28 . C30 . Fe1 . 70.49(14) yes
C27 . C30 . H301 . 127.5 no
C28 . C30 . H301 . 124.9 no
Fe1 . C30 . H301 . 125.8 no

loop_
_geom_bond_atom_site_label_1
_geom_bond_site_symmetry_1
_geom_bond_atom_site_label_2
_geom_bond_site_symmetry_2
_geom_bond_distance
_geom_bond_publ_flag
Fe1 . C7 . 2.0994(19) yes
Fe1 . C9 . 2.051(2) yes
Fe1 . C15 . 2.063(2) yes
Fe1 . C18 . 2.056(2) yes
Fe1 . C19 . 2.072(2) yes
Fe1 . C22 . 2.070(2) yes
Fe1 . C27 . 2.062(2) yes
Fe1 . C28 . 2.072(2) yes
Fe1 . C29 . 2.066(2) yes
Fe1 . C30 . 2.053(2) yes
O2 . C13 . 1.392(2) yes
O2 . C24 . 1.439(3) yes
O3 . C16 . 1.383(2) yes
O3 . H11 . 0.818 no
C4 . C6 . 1.510(3) yes
C4 . C12 . 1.398(3) yes
C4 . C26 . 1.401(3) yes
C5 . C10 . 1.398(3) yes
C5 . C11 . 1.512(3) yes
C5 . C23 . 1.403(3) yes
C6 . C11 . 1.352(3) yes
C6 . C20 . 1.530(3) yes
C7 . C9 . 1.442(3) yes
C7 . C11 . 1.493(3) yes
C7 . C19 . 1.442(3) yes
C8 . C16 . 1.396(3) yes
C8 . C26 . 1.396(3) yes
C8 . H81 . 0.969 no
C9 . C18 . 1.432(3) yes
C9 . H91 . 0.954 no
C10 . C17 . 1.406(3) yes
C10 . H101 . 0.971 no
C12 . C14 . 1.404(3) yes
C12 . H121 . 0.950 no
C13 . C17 . 1.392(3) yes
C13 . C25 . 1.390(3) yes
C14 . C16 . 1.392(3) yes
C14 . H141 . 0.973 no
C15 . C18 . 1.422(3) yes
C15 . C19 . 1.431(3) yes
C15 . H151 . 0.958 no
C17 . H171 . 0.960 no
C18 . H181 . 0.960 no
C19 . H191 . 0.953 no
C20 . C21 . 1.544(3) yes
C20 . H201 . 0.964 no
C20 . H202 . 0.945 no
C21 . H211 . 0.957 no
C21 . H212 . 0.934 no
C21 . H213 . 0.940 no
C22 . C28 . 1.405(4) yes
C22 . C29 . 1.411(3) yes
C22 . H221 . 0.941 no
C23 . C25 . 1.395(3) yes
C23 . H231 . 0.970 no
C24 . H241 . 0.943 no
C24 . H242 . 0.946 no
C24 . H243 . 0.960 no
C25 . H251 . 0.970 no
C26 . H261 . 0.953 no
C27 . C29 . 1.409(4) yes
C27 . C30 . 1.435(4) yes
C27 . H271 . 0.970 no
C28 . C30 . 1.426(4) yes
C28 . H281 . 0.951 no
C29 . H291 . 0.968 no
C30 . H301 . 0.975 no
